data_7224511
loop_
_publ_author_name
'Chen, Fei-Jian'
'Gao, Zi-Hao'
'Liang, Li-Li'
'Zhang, Jun'
'Du, Hong-Bin'

_publ_section_title
;
 Facile preparation of extra-large pore zeolite ITQ-37 based on
 supramolecular assemblies as structure-directing agents
;
_journal_issue 15
_journal_name_full CrystEngComm
_journal_page_first 2735
_journal_paper_doi 10.1039/C5CE02312B
_journal_volume 18
_journal_year 2016
_chemical_formula_sum 'C2.13 H3.02 Br0.26 N0.55 O0.04'
_chemical_formula_weight 57.43
_chemical_name_systematic
; 
 ? 
;
_space_group_IT_number 15
_symmetry_cell_setting monoclinic
_symmetry_space_group_name_Hall '-C 2yc'
_symmetry_space_group_name_H-M 'C 1 2/c 1'
_atom_sites_solution_hydrogens geom
_atom_sites_solution_primary direct
_atom_sites_solution_secondary difmap
_audit_creation_method SHELXL-97
_audit_update_record
;
2015-11-20 deposited with the CCDC.
2016-03-04 downloaded from the CCDC.
;
_cell_angle_alpha 90.00
_cell_angle_beta 105.855(2)
_cell_angle_gamma 90.00
_cell_formula_units_Z 94
_cell_length_a 33.520(3)
_cell_length_b 11.8717(9)
_cell_length_c 16.0987(13)
_cell_measurement_reflns_used 3054
_cell_measurement_temperature 296(2)
_cell_measurement_theta_max 46.494
_cell_measurement_theta_min 5.053
_cell_volume 6162.6(9)
_computing_cell_refinement 'SAINT (Bruker, 2005)'
_computing_data_collection 'APEX2 (Bruker, 2005)'
_computing_data_reduction 'SAINT (Bruker, 2005)'
_computing_molecular_graphics SHELXTL
_computing_publication_material SHELXTL
_computing_structure_refinement 'SHELXL-97 (Sheldrick, 1997)'
_computing_structure_solution 'SHELXS-97 (Sheldrick, 1990)'
_diffrn_ambient_temperature 296(2)
_diffrn_measured_fraction_theta_full 0.998
_diffrn_measured_fraction_theta_max 0.998
_diffrn_measurement_device_type 'Bruker Apex2 CCD'
_diffrn_measurement_method '\w scans'
_diffrn_radiation_monochromator graphite
_diffrn_radiation_source 'fine-focus sealed tube'
_diffrn_radiation_type MoK\a
_diffrn_radiation_wavelength 0.71073
_diffrn_reflns_av_R_equivalents 0.0508
_diffrn_reflns_av_sigmaI/netI 0.0672
_diffrn_reflns_limit_h_max 30
_diffrn_reflns_limit_h_min -44
_diffrn_reflns_limit_k_max 15
_diffrn_reflns_limit_k_min -15
_diffrn_reflns_limit_l_max 21
_diffrn_reflns_limit_l_min -17
_diffrn_reflns_number 21936
_diffrn_reflns_theta_full 28.33
_diffrn_reflns_theta_max 28.33
_diffrn_reflns_theta_min 1.26
_exptl_absorpt_coefficient_mu 3.953
_exptl_absorpt_correction_T_max 0.97
_exptl_absorpt_correction_T_min 0.90
_exptl_absorpt_correction_type multi-scan
_exptl_absorpt_process_details '(SADABS; Sheldrick, 2003)'
_exptl_crystal_colour colorless
_exptl_crystal_density_diffrn 1.455
_exptl_crystal_density_method 'not measured'
_exptl_crystal_description cube
_exptl_crystal_F_000 2720
_exptl_crystal_size_max 0.15
_exptl_crystal_size_mid 0.15
_exptl_crystal_size_min 0.15
_refine_diff_density_max 0.866
_refine_diff_density_min -0.481
_refine_diff_density_rms 0.118
_refine_ls_extinction_method SHELXL
_refine_ls_goodness_of_fit_ref 1.072
_refine_ls_hydrogen_treatment mixed
_refine_ls_matrix_type full
_refine_ls_number_parameters 326
_refine_ls_number_reflns 3054
_refine_ls_number_restraints 0
_refine_ls_restrained_S_all 1.072
_refine_ls_R_factor_all 0.1202
_refine_ls_R_factor_gt 0.0553
_refine_ls_shift/su_max 0.072
_refine_ls_shift/su_mean 0.001
_refine_ls_structure_factor_coef Fsqd
_refine_ls_weighting_details 'calc w=1/[\s^2^(Fo^2^)+(0.0807P)^2^+0.0000P] where P=(Fo^2^+2Fc^2^)/3'
_refine_ls_weighting_scheme calc
_refine_ls_wR_factor_gt 0.1496
_refine_ls_wR_factor_ref 0.1730
_reflns_number_gt 4118
_reflns_number_total 7678
_reflns_threshold_expression >2sigma(I)
_cod_data_source_file c5ce02312b2.cif
_cod_data_source_block aa
_cod_depositor_comments
;
The following automatic conversions were performed:

'_symmetry_cell_setting' value 'Monoclinic' changed to 'monoclinic'
according to
/usr/data/users/saulius/crontab/automatic-downloads/rss-feeds/RSC/lib/dictionaries/cif_core.dic
dictionary named 'cif_core.dic' version 2.4.2 from 2011-04-26.

Automatic conversion script
Id: cif_fix_values 4268 2015-11-12 08:31:59Z antanas 

 Adding full bibliography for 7224511.cif.
;
_cod_original_cell_volume 6162.5(8)
_cod_original_sg_symbol_H-M 'C2/c  '
_cod_database_code 7224511

loop_
_symmetry_equiv_pos_as_xyz
'x, y, z'
'-x, y, -z+1/2'
'x+1/2, y+1/2, z'
'-x+1/2, y+1/2, -z+1/2'
'-x, -y, -z'
'x, -y, z-1/2'
'-x+1/2, -y+1/2, -z'
'x+1/2, -y+1/2, z-1/2'

loop_
_atom_site_label
_atom_site_type_symbol
_atom_site_fract_x
_atom_site_fract_y
_atom_site_fract_z
_atom_site_U_iso_or_equiv
_atom_site_adp_type
_atom_site_occupancy
_atom_site_symmetry_multiplicity
_atom_site_calc_flag
_atom_site_refinement_flags
Br1 Br 0.062161(16) 0.01644(5) 0.40201(4) 0.05562(19) Uani 1 1 d .
Br2 Br 0.249384(17) 0.25007(6) 0.34703(3) 0.0650(2) Uani 1 1 d .
Br3 Br 0.06556(2) 0.66799(5) 0.39196(5) 0.0762(2) Uani 1 1 d .
C1 C 0.19449(13) 0.6499(4) 0.5451(3) 0.0365(11) Uani 1 1 d .
C2 C 0.19001(12) 0.7680(4) 0.5426(3) 0.0365(11) Uani 1 1 d .
C3 C 0.18786(13) 0.8277(4) 0.4666(3) 0.0369(11) Uani 1 1 d .
C4 C 0.19091(12) 0.7694(4) 0.3930(3) 0.0356(10) Uani 1 1 d .
C5 C 0.19535(13) 0.6526(4) 0.3944(3) 0.0371(11) Uani 1 1 d .
C6 C 0.19839(12) 0.5927(4) 0.4715(3) 0.0337(10) Uani 1 1 d .
C7 C 0.19408(16) 0.5853(5) 0.6260(3) 0.0553(14) Uani 1 1 d .
H7A H 0.1687 0.6005 0.6407 0.083 Uiso 1 1 calc R
H7B H 0.2172 0.6083 0.6727 0.083 Uiso 1 1 calc R
H7C H 0.1961 0.5060 0.6159 0.083 Uiso 1 1 calc R
C8 C 0.18877(15) 0.8299(4) 0.6236(3) 0.0473(12) Uani 1 1 d .
H8A H 0.2080 0.7944 0.6728 0.057 Uiso 1 1 calc R
H8B H 0.1980 0.9068 0.6201 0.057 Uiso 1 1 calc R
C9 C 0.18164(16) 0.9545(4) 0.4640(4) 0.0517(13) Uani 1 1 d .
H9A H 0.1624 0.9741 0.4962 0.078 Uiso 1 1 calc R
H9B H 0.1709 0.9785 0.4051 0.078 Uiso 1 1 calc R
H9C H 0.2077 0.9910 0.4889 0.078 Uiso 1 1 calc R
C10 C 0.19540(16) 0.5890(5) 0.3126(3) 0.0573(14) Uani 1 1 d .
H10A H 0.1930 0.5097 0.3217 0.086 Uiso 1 1 calc R
H10B H 0.2208 0.6036 0.2980 0.086 Uiso 1 1 calc R
H10C H 0.1724 0.6135 0.2662 0.086 Uiso 1 1 calc R
C11 C 0.19070(15) 0.8323(4) 0.3116(3) 0.0469(12) Uani 1 1 d .
H11A H 0.2008 0.9082 0.3268 0.056 Uiso 1 1 calc R
H11B H 0.2097 0.7956 0.2844 0.056 Uiso 1 1 calc R
C12 C 0.20704(13) 0.4686(4) 0.4761(3) 0.0440(12) Uani 1 1 d .
H12A H 0.2234 0.4501 0.4368 0.053 Uiso 1 1 calc R
H12B H 0.2233 0.4496 0.5341 0.053 Uiso 1 1 calc R
C13 C 0.13021(15) 0.4370(5) 0.4318(4) 0.0585(15) Uani 1 1 d .
H13 H 0.1220 0.5121 0.4270 0.070 Uiso 1 1 calc R
C14 C 0.12763(18) 0.2521(4) 0.4310(4) 0.0527(13) Uani 1 1 d .
H14 H 0.1177 0.1785 0.4258 0.063 Uiso 1 1 calc R
C15 C 0.16824(16) 0.2847(4) 0.4543(3) 0.0478(12) Uani 1 1 d .
H15 H 0.1912 0.2373 0.4678 0.057 Uiso 1 1 calc R
C16 C 0.11125(16) 0.8263(5) 0.5779(4) 0.0541(14) Uani 1 1 d .
H16 H 0.1079 0.8173 0.5190 0.065 Uiso 1 1 calc R
C17 C 0.1395(2) 0.8457(5) 0.7175(4) 0.0656(17) Uani 1 1 d .
H17 H 0.1594 0.8515 0.7705 0.079 Uiso 1 1 calc R
C19 C 0.1428(2) 0.8521(5) 0.1618(4) 0.0624(15) Uani 1 1 d .
H19 H 0.1631 0.8545 0.1324 0.075 Uiso 1 1 calc R
C20 C 0.11310(15) 0.8392(4) 0.2663(3) 0.0488(13) Uani 1 1 d .
H20 H 0.1088 0.8312 0.3207 0.059 Uiso 1 1 calc R
C27 C 0.05958(18) 0.3492(5) 0.3918(6) 0.099(3) Uani 1 1 d .
H27A H 0.0494 0.3311 0.3316 0.149 Uiso 1 1 calc R
H27B H 0.0503 0.4232 0.4019 0.149 Uiso 1 1 calc R
H27C H 0.0493 0.2952 0.4253 0.149 Uiso 1 1 calc R
C28 C 0.0987(2) 0.8493(5) 0.7040(4) 0.077(2) Uani 1 1 d .
H28 H 0.0846 0.8589 0.7459 0.093 Uiso 1 1 calc R
C29 C 0.1023(2) 0.8612(5) 0.1265(4) 0.0666(17) Uani 1 1 d .
H29 H 0.0890 0.8710 0.0682 0.080 Uiso 1 1 calc R
C30 C 0.03867(17) 0.8555(6) 0.1862(4) 0.082(2) Uani 1 1 d .
H30A H 0.0253 0.7920 0.1532 0.123 Uiso 1 1 calc R
H30B H 0.0267 0.9239 0.1584 0.123 Uiso 1 1 calc R
H30C H 0.0349 0.8522 0.2432 0.123 Uiso 1 1 calc R
C31 C 0.03576(19) 0.8320(7) 0.5694(5) 0.097(3) Uani 1 1 d .
H31A H 0.0321 0.7953 0.5147 0.146 Uiso 1 1 calc R
H31B H 0.0250 0.9074 0.5603 0.146 Uiso 1 1 calc R
H31C H 0.0212 0.7909 0.6033 0.146 Uiso 1 1 calc R
N1 N 0.16897(11) 0.4001(3) 0.4542(2) 0.0385(9) Uani 1 1 d .
N2 N 0.10471(13) 0.3467(4) 0.4170(3) 0.0584(12) Uani 1 1 d .
N3 N 0.14691(13) 0.8318(3) 0.6379(3) 0.0477(10) Uani 1 1 d .
N5 N 0.14957(12) 0.8387(3) 0.2491(3) 0.0445(10) Uani 1 1 d .
N6 N 0.08349(14) 0.8532(4) 0.1923(3) 0.0539(11) Uani 1 1 d .
N4 N 0.08075(15) 0.8359(4) 0.6159(3) 0.0635(13) Uani 1 1 d .
O1 O 1.0000 0.1629(6) 0.2500 0.102(2) Uani 1 2 d S
H1D H 0.9775 0.1851 0.2595 0.122 Uiso 0.50 1 d PR
H1C H 1.0051 0.0965 0.2697 0.153 Uiso 0.50 1 d PR
C32 C 0.0279(5) 0.3933(13) 0.5824(10) 0.094(4) Uiso 0.50 1 d P
N7 N 0.0831(6) 0.4922(16) 0.6444(18) 0.202(11) Uani 0.50 1 d P
C33 C 0.0466(7) 0.4860(17) 0.6384(14) 0.128(6) Uiso 0.50 1 d P

loop_
_atom_site_aniso_label
_atom_site_aniso_U_11
_atom_site_aniso_U_22
_atom_site_aniso_U_33
_atom_site_aniso_U_23
_atom_site_aniso_U_13
_atom_site_aniso_U_12
Br1 0.0484(3) 0.0515(3) 0.0629(4) -0.0066(3) 0.0083(2) -0.0103(2)
Br2 0.0513(3) 0.1087(5) 0.0366(3) 0.0054(3) 0.0148(2) 0.0178(3)
Br3 0.0647(4) 0.0591(4) 0.1003(6) 0.0007(3) 0.0147(4) 0.0045(3)
C1 0.025(2) 0.049(3) 0.033(2) 0.003(2) 0.0050(17) -0.0068(19)
C2 0.025(2) 0.048(3) 0.036(2) -0.006(2) 0.0078(17) -0.0052(19)
C3 0.023(2) 0.046(3) 0.042(3) 0.002(2) 0.0071(18) -0.0025(19)
C4 0.026(2) 0.045(3) 0.036(2) 0.004(2) 0.0078(17) -0.0040(19)
C5 0.023(2) 0.055(3) 0.034(3) -0.001(2) 0.0101(18) -0.003(2)
C6 0.022(2) 0.038(3) 0.042(3) 0.000(2) 0.0089(17) -0.0057(18)
C7 0.053(3) 0.065(4) 0.045(3) 0.008(3) 0.010(2) -0.006(3)
C8 0.045(3) 0.053(3) 0.043(3) -0.011(2) 0.011(2) -0.007(2)
C9 0.046(3) 0.044(3) 0.066(4) -0.001(2) 0.016(3) -0.003(2)
C10 0.058(3) 0.074(4) 0.043(3) -0.012(3) 0.020(2) -0.001(3)
C11 0.039(3) 0.058(3) 0.046(3) 0.008(2) 0.015(2) -0.005(2)
C12 0.028(2) 0.053(3) 0.050(3) -0.003(2) 0.010(2) -0.008(2)
C13 0.034(3) 0.046(3) 0.088(4) -0.002(3) 0.006(3) -0.005(2)
C14 0.066(4) 0.034(3) 0.061(3) -0.001(2) 0.022(3) -0.003(3)
C15 0.048(3) 0.045(3) 0.052(3) 0.003(2) 0.016(2) 0.000(2)
C16 0.045(3) 0.077(4) 0.043(3) -0.001(3) 0.016(2) 0.007(3)
C17 0.074(4) 0.094(5) 0.033(3) 0.004(3) 0.020(3) 0.018(3)
C19 0.074(4) 0.077(4) 0.045(3) 0.013(3) 0.031(3) 0.008(3)
C20 0.041(3) 0.070(4) 0.035(3) 0.004(2) 0.011(2) 0.002(2)
C27 0.040(3) 0.074(5) 0.177(9) -0.013(5) 0.017(4) -0.014(3)
C28 0.087(5) 0.105(5) 0.050(4) 0.013(3) 0.036(3) 0.024(4)
C29 0.076(4) 0.085(4) 0.035(3) 0.010(3) 0.008(3) 0.019(3)
C30 0.043(3) 0.118(6) 0.071(4) -0.006(4) -0.007(3) 0.019(3)
C31 0.043(4) 0.155(7) 0.096(6) 0.020(5) 0.024(4) 0.018(4)
N1 0.034(2) 0.038(2) 0.044(2) -0.0021(17) 0.0122(17) -0.0019(18)
N2 0.037(2) 0.049(3) 0.086(4) -0.007(2) 0.012(2) -0.008(2)
N3 0.046(2) 0.057(3) 0.041(2) 0.0001(19) 0.0127(19) 0.006(2)
N5 0.047(2) 0.053(2) 0.036(2) 0.0107(18) 0.0149(18) 0.0047(19)
N6 0.053(3) 0.064(3) 0.042(3) 0.001(2) 0.008(2) 0.014(2)
N4 0.057(3) 0.082(3) 0.059(3) 0.017(2) 0.030(2) 0.015(2)
O1 0.119(6) 0.103(5) 0.084(5) 0.000 0.029(4) 0.000
N7 0.084(12) 0.177(18) 0.32(3) -0.039(18) 0.021(14) 0.004(12)

loop_
_atom_type_symbol
_atom_type_description
_atom_type_scat_dispersion_real
_atom_type_scat_dispersion_imag
_atom_type_scat_source
C C 0.0033 0.0016 'International Tables Vol C Tables 4.2.6.8 and 6.1.1.4'
H H 0.0000 0.0000 'International Tables Vol C Tables 4.2.6.8 and 6.1.1.4'
N N 0.0061 0.0033 'International Tables Vol C Tables 4.2.6.8 and 6.1.1.4'
Br Br -0.2901 2.4595 'International Tables Vol C Tables 4.2.6.8 and 6.1.1.4'
O O 0.0106 0.0060 'International Tables Vol C Tables 4.2.6.8 and 6.1.1.4'

loop_
_geom_angle_atom_site_label_1
_geom_angle_atom_site_label_2
_geom_angle_atom_site_label_3
_geom_angle
C6 C1 C2 119.4(4)
C6 C1 C7 120.3(4)
C2 C1 C7 120.2(4)
C3 C2 C1 120.6(4)
C3 C2 C8 120.2(4)
C1 C2 C8 119.2(4)
C4 C3 C2 119.4(4)
C4 C3 C9 120.6(4)
C2 C3 C9 120.0(4)
C5 C4 C3 120.7(4)
C5 C4 C11 118.8(4)
C3 C4 C11 120.4(4)
C4 C5 C6 119.8(4)
C4 C5 C10 120.4(4)
C6 C5 C10 119.7(4)
C1 C6 C5 119.9(4)
C1 C6 C12 119.7(4)
C5 C6 C12 120.4(4)
N3 C8 C2 113.1(4)
N5 C11 C4 113.7(4)
N1 C12 C6 112.8(4)
N1 C13 N2 108.2(5)
N2 C14 C15 106.9(4)
C14 C15 N1 107.4(5)
N3 C16 N4 108.4(5)
C28 C17 N3 106.9(5)
C29 C19 N5 108.1(5)
N5 C20 N6 108.5(4)
C17 C28 N4 107.6(5)
C19 C29 N6 107.2(5)
C13 N1 C15 108.3(4)
C13 N1 C12 127.2(4)
C15 N1 C12 124.5(4)
C14 N2 C13 109.2(4)
C14 N2 C27 124.5(4)
C13 N2 C27 126.3(5)
C16 N3 C17 109.3(5)
C16 N3 C8 126.4(4)
C17 N3 C8 124.3(4)
C20 N5 C19 108.1(4)
C20 N5 C11 127.1(4)
C19 N5 C11 124.7(4)
C20 N6 C29 108.1(5)
C20 N6 C30 123.7(5)
C29 N6 C30 128.2(5)
C16 N4 C28 107.8(5)
C16 N4 C31 124.5(5)
C28 N4 C31 127.7(5)
N7 C33 C32 111(2)

loop_
_geom_bond_atom_site_label_1
_geom_bond_atom_site_label_2
_geom_bond_distance
C1 C6 1.403(6)
C1 C2 1.409(6)
C1 C7 1.515(6)
C2 C3 1.399(6)
C2 C8 1.508(6)
C3 C4 1.399(6)
C3 C9 1.519(6)
C4 C5 1.394(6)
C4 C11 1.507(6)
C5 C6 1.410(6)
C5 C10 1.519(7)
C6 C12 1.499(6)
C8 N3 1.483(6)
C11 N5 1.470(6)
C12 N1 1.472(5)
C13 N1 1.324(6)
C13 N2 1.351(6)
C14 N2 1.345(6)
C14 C15 1.365(7)
C15 N1 1.370(6)
C16 N3 1.317(6)
C16 N4 1.332(7)
C17 C28 1.327(9)
C17 N3 1.379(7)
C19 C29 1.326(8)
C19 N5 1.371(7)
C20 N5 1.325(6)
C20 N6 1.336(6)
C27 N2 1.455(7)
C28 N4 1.391(8)
C29 N6 1.375(7)
C30 N6 1.479(7)
C31 N4 1.490(8)
C32 C33 1.45(2)
N7 C33 1.20(3)
